data_4127148
loop_
_publ_author_name
'Paul, Mithun'
'Chakraborty, Shaunak'
'Desiraju, Gautam R.'

_publ_section_title
;
 Six-component Molecular Solids, ABC[D1-(x+y)ExFy]2.
;
_journal_name_full 'Journal of the American Chemical Society'
_journal_paper_doi 10.1021/jacs.7b12501
_journal_year 2018
_chemical_formula_moiety 'C8 H4 S2, C12 H12 N2, C8 H12 N2, 2(C6 H5 Cl O2)'
_chemical_formula_sum 'C40 H38 Cl2 N4 O4 S2'
_chemical_formula_weight 773.76
_chemical_name_systematic
;
 ?
;
_space_group_crystal_system triclinic
_space_group_IT_number 2
_space_group_name_Hall '-P 1'
_space_group_name_H-M_alt 'P -1'
_symmetry_space_group_name_Hall '-P 1'
_symmetry_space_group_name_H-M 'P -1'
_atom_sites_solution_hydrogens geom
_audit_creation_method SHELXL-2013
_cell_angle_alpha 97.722(13)
_cell_angle_beta 97.118(16)
_cell_angle_gamma 94.181(14)
_cell_formula_units_Z 1
_cell_length_a 7.542(7)
_cell_length_b 8.625(8)
_cell_length_c 14.890(13)
_cell_measurement_reflns_used 2896
_cell_measurement_temperature 296(2)
_cell_measurement_theta_max 33.9
_cell_measurement_theta_min 2.4
_cell_volume 948.5(15)
_computing_structure_refinement 'SHELXL-2013 (Sheldrick, 2013)'
_diffrn_ambient_temperature 296(2)
_diffrn_measured_fraction_theta_full 0.994
_diffrn_measured_fraction_theta_max 0.991
_diffrn_measurement_device_type CCD
_diffrn_radiation_type MoK\a
_diffrn_radiation_wavelength 0.71073
_diffrn_reflns_av_R_equivalents 0.1101
_diffrn_reflns_av_unetI/netI 0.0891
_diffrn_reflns_Laue_measured_fraction_full 0.994
_diffrn_reflns_Laue_measured_fraction_max 0.991
_diffrn_reflns_limit_h_max 9
_diffrn_reflns_limit_h_min -9
_diffrn_reflns_limit_k_max 11
_diffrn_reflns_limit_k_min -11
_diffrn_reflns_limit_l_max 19
_diffrn_reflns_limit_l_min -19
_diffrn_reflns_number 10021
_diffrn_reflns_point_group_measured_fraction_full 0.994
_diffrn_reflns_point_group_measured_fraction_max 0.991
_diffrn_reflns_theta_full 25.242
_diffrn_reflns_theta_max 27.500
_diffrn_reflns_theta_min 2.733
_exptl_absorpt_coefficient_mu 0.328
_exptl_crystal_density_diffrn 1.355
_exptl_crystal_description Block
_exptl_crystal_F_000 404
_exptl_crystal_size_max 0.670
_exptl_crystal_size_mid 0.390
_exptl_crystal_size_min 0.210
_refine_diff_density_max 0.260
_refine_diff_density_min -0.413
_refine_diff_density_rms 0.056
_refine_ls_extinction_method none
_refine_ls_goodness_of_fit_ref 1.068
_refine_ls_hydrogen_treatment constr
_refine_ls_matrix_type full
_refine_ls_number_parameters 255
_refine_ls_number_reflns 4322
_refine_ls_number_restraints 0
_refine_ls_restrained_S_all 1.068
_refine_ls_R_factor_all 0.0664
_refine_ls_R_factor_gt 0.0569
_refine_ls_shift/su_max 0.000
_refine_ls_shift/su_mean 0.000
_refine_ls_structure_factor_coef Fsqd
_refine_ls_weighting_details
;
 w=1/[\s^2^(Fo^2^)+(0.0591P)^2^+0.1957P]
 where P=(Fo^2^+2Fc^2^)/3
;
_refine_ls_weighting_scheme calc
_refine_ls_wR_factor_gt 0.1540
_refine_ls_wR_factor_ref 0.1635
_reflns_Friedel_coverage 0.000
_reflns_number_gt 3596
_reflns_number_total 4322
_reflns_threshold_expression 'I > 2\s(I)'
_cod_data_source_file ja7b12501_si_003.cif
_cod_data_source_block QT3
_cod_original_cell_volume 948.4(15)
_cod_database_code 4127148
_shelx_space_group_comment
;
The symmetry employed for this shelxl refinement is uniquely defined
by the following loop, which should always be used as a source of
symmetry information in preference to the above space-group names.
They are only intended as comments.
;
_shelx_estimated_absorpt_t_min 0.810
_shelx_estimated_absorpt_t_max 0.934
_shelxl_version_number 2013-2

loop_
_space_group_symop_operation_xyz
'x, y, z'
'-x, -y, -z'

loop_
_atom_site_label
_atom_site_type_symbol
_atom_site_fract_x
_atom_site_fract_y
_atom_site_fract_z
_atom_site_U_iso_or_equiv
_atom_site_adp_type
_atom_site_occupancy
_atom_site_site_symmetry_order
_atom_site_calc_flag
_atom_site_refinement_flags_posn
_atom_site_refinement_flags_adp
_atom_site_refinement_flags_occupancy
C1 C 0.4408(2) 0.4288(2) 0.19862(12) 0.0352(4) Uani 1 1 d . . .
C2 C 0.4282(3) 0.3248(2) 0.26189(13) 0.0406(4) Uani 1 1 d . . .
C3 C 0.2650(3) 0.2998(2) 0.29477(14) 0.0474(5) Uani 1 1 d . . .
H3 H 0.2529 0.2297 0.3364 0.057 Uiso 1 1 calc R U .
C4 C 0.1223(3) 0.3787(3) 0.26574(15) 0.0478(5) Uani 1 1 d . . .
H4 H 0.0137 0.3606 0.2878 0.057 Uiso 1 1 calc R U .
C5 C 0.1363(3) 0.4847(2) 0.20439(14) 0.0448(4) Uani 1 1 d . . .
H5 H 0.0383 0.5379 0.1860 0.054 Uiso 1 1 calc R U .
C6 C 0.2975(2) 0.5111(2) 0.17049(12) 0.0359(4) Uani 1 1 d . . .
C11 C 0.5281(3) 0.9897(3) 0.04948(14) 0.0511(5) Uani 1 1 d . . .
H11A H 0.5332 1.0904 0.0880 0.061 Uiso 1 1 calc R U .
H11B H 0.4385 0.9190 0.0684 0.061 Uiso 1 1 calc R U .
C12 C 0.7080(3) 0.9249(2) 0.06312(12) 0.0410(4) Uani 1 1 d . . .
C13 C 0.7253(3) 0.7685(2) 0.03160(14) 0.0453(4) Uani 1 1 d . . .
H13 H 0.6261 0.7027 0.0020 0.054 Uiso 1 1 calc R U .
C14 C 0.8904(3) 0.7121(2) 0.04456(14) 0.0468(5) Uani 1 1 d . . .
H14 H 0.8992 0.6071 0.0227 0.056 Uiso 1 1 calc R U .
C15 C 1.0227(3) 0.9482(3) 0.11652(15) 0.0497(5) Uani 1 1 d . . .
H15 H 1.1243 1.0107 0.1462 0.060 Uiso 1 1 calc R U .
C16 C 0.8624(3) 1.0158(2) 0.10578(14) 0.0493(5) Uani 1 1 d . . .
H16 H 0.8580 1.1217 0.1270 0.059 Uiso 1 1 calc R U .
C17 C 0.9619(3) 0.9388(3) 0.46294(16) 0.0598(6) Uani 1 1 d . . .
C19 C 0.8349(4) 0.6961(5) 0.3740(2) 0.0828(9) Uani 1 1 d . . .
H19 H 0.7848 0.5925 0.3627 0.099 Uiso 1 1 calc R U .
C20 C 0.8469(4) 0.7973(4) 0.3147(2) 0.0789(8) Uani 1 1 d . . .
H20 H 0.8086 0.7810 0.2521 0.095 Uiso 1 1 calc R U .
N2 N 1.0396(2) 0.7978(2) 0.08645(12) 0.0463(4) Uani 1 1 d . . .
O1 O 0.5755(2) 0.2539(2) 0.28834(11) 0.0591(4) Uani 1 1 d . . .
H1 H 0.5580 0.2077 0.3316 0.089 Uiso 1 1 calc R U .
O2 O 0.3210(2) 0.61308(17) 0.11042(10) 0.0479(4) Uani 1 1 d . . .
H2 H 0.2357 0.6668 0.1067 0.072 Uiso 1 1 calc R U .
Cl1 Cl 0.64053(6) 0.45432(6) 0.15393(4) 0.04917(18) Uani 1 1 d . . .
S1A S 0.9235(4) 0.9869(3) 0.35277(18) 0.0639(5) Uani 0.5189 1 d . . P
C18A C 0.931(2) 0.9352(14) 0.3693(8) 0.073(3) Uani 0.4811 1 d . . P
S1B S 0.8999(6) 0.7502(6) 0.4845(3) 0.0831(8) Uani 0.482 1 d . . P
C18B C 0.922(2) 0.7896(19) 0.4650(10) 0.078(3) Uani 0.518 1 d . . P
C7 C 0.3956(4) -0.1287(3) 0.31289(15) 0.0640(6) Uani 1 1 d . . .
H7A H 0.4174 -0.0487 0.2755 0.096 Uiso 1 1 calc R U .
H7B H 0.2701 -0.1640 0.3034 0.096 Uiso 1 1 calc R U .
H7C H 0.4636 -0.2155 0.2965 0.096 Uiso 1 1 calc R U .
C8 C 0.4514(3) -0.0629(2) 0.41161(13) 0.0436(4) Uani 1 1 d . . .
C9 C 0.5644(3) 0.1523(2) 0.51804(14) 0.0428(4) Uani 1 1 d . . .
C10 C 0.6325(4) 0.3230(3) 0.5368(2) 0.0685(7) Uani 1 1 d . . .
H10A H 0.6335 0.3639 0.4800 0.103 Uiso 1 1 calc R U .
H10B H 0.7520 0.3343 0.5692 0.103 Uiso 1 1 calc R U .
H10C H 0.5555 0.3799 0.5733 0.103 Uiso 1 1 calc R U .
N1 N 0.5159(2) 0.08754(19) 0.43099(11) 0.0449(4) Uani 1 1 d . . .

loop_
_atom_site_aniso_label
_atom_site_aniso_U_11
_atom_site_aniso_U_22
_atom_site_aniso_U_33
_atom_site_aniso_U_23
_atom_site_aniso_U_13
_atom_site_aniso_U_12
C1 0.0369(8) 0.0357(8) 0.0324(8) 0.0056(7) 0.0026(7) 0.0022(7)
C2 0.0450(10) 0.0412(9) 0.0370(9) 0.0108(7) 0.0026(8) 0.0084(8)
C3 0.0548(12) 0.0473(11) 0.0460(11) 0.0202(8) 0.0135(9) 0.0073(9)
C4 0.0440(10) 0.0523(11) 0.0509(11) 0.0138(9) 0.0147(9) 0.0041(9)
C5 0.0388(9) 0.0495(11) 0.0485(11) 0.0136(8) 0.0045(8) 0.0099(8)
C6 0.0404(9) 0.0356(8) 0.0319(8) 0.0080(6) 0.0015(7) 0.0043(7)
C11 0.0501(11) 0.0632(13) 0.0430(11) 0.0121(9) 0.0026(9) 0.0232(10)
C12 0.0451(10) 0.0464(10) 0.0336(9) 0.0124(7) 0.0006(8) 0.0142(8)
C13 0.0449(10) 0.0448(10) 0.0436(10) 0.0061(8) -0.0056(8) 0.0057(8)
C14 0.0552(11) 0.0396(10) 0.0464(10) 0.0079(8) 0.0019(9) 0.0158(9)
C15 0.0454(11) 0.0521(12) 0.0495(11) 0.0133(9) -0.0067(9) 0.0017(9)
C16 0.0588(12) 0.0408(10) 0.0464(11) 0.0072(8) -0.0045(9) 0.0106(9)
C17 0.0499(12) 0.0800(18) 0.0510(13) 0.0040(11) 0.0174(10) 0.0083(11)
C19 0.0693(17) 0.101(2) 0.0760(19) -0.0051(17) 0.0205(15) 0.0048(16)
C20 0.0743(18) 0.098(2) 0.0591(16) -0.0081(15) 0.0165(14) -0.0005(16)
N2 0.0434(9) 0.0531(10) 0.0459(9) 0.0182(7) 0.0019(7) 0.0142(7)
O1 0.0538(9) 0.0724(11) 0.0635(10) 0.0410(8) 0.0131(8) 0.0235(8)
O2 0.0487(8) 0.0514(8) 0.0506(8) 0.0259(6) 0.0092(6) 0.0138(6)
Cl1 0.0374(3) 0.0577(3) 0.0566(3) 0.0211(2) 0.0093(2) 0.0038(2)
S1A 0.0664(9) 0.0792(15) 0.0452(9) 0.0080(8) 0.0092(7) 0.0000(10)
C18A 0.089(5) 0.079(7) 0.051(5) 0.004(4) 0.011(4) 0.016(5)
S1B 0.0788(16) 0.100(3) 0.0695(18) 0.0002(13) 0.0230(13) -0.0004(15)
C18B 0.079(6) 0.088(8) 0.069(6) 0.007(4) 0.032(4) -0.002(5)
C7 0.0771(16) 0.0688(15) 0.0402(11) -0.0002(10) -0.0096(11) 0.0130(13)
C8 0.0474(10) 0.0440(10) 0.0381(9) 0.0055(7) -0.0034(8) 0.0118(8)
C9 0.0453(10) 0.0351(9) 0.0469(10) 0.0076(7) -0.0009(8) 0.0063(7)
C10 0.0827(18) 0.0390(11) 0.0804(17) 0.0076(11) 0.0035(14) -0.0029(11)
N1 0.0544(10) 0.0417(9) 0.0414(9) 0.0151(7) 0.0031(8) 0.0109(7)

loop_
_atom_type_symbol
_atom_type_description
_atom_type_scat_dispersion_real
_atom_type_scat_dispersion_imag
_atom_type_scat_source
C C 0.0033 0.0016 'International Tables Vol C Tables 4.2.6.8 and 6.1.1.4'
H H 0.0000 0.0000 'International Tables Vol C Tables 4.2.6.8 and 6.1.1.4'
N N 0.0061 0.0033 'International Tables Vol C Tables 4.2.6.8 and 6.1.1.4'
O O 0.0106 0.0060 'International Tables Vol C Tables 4.2.6.8 and 6.1.1.4'
Cl Cl 0.1484 0.1585 'International Tables Vol C Tables 4.2.6.8 and 6.1.1.4'
S S 0.1246 0.1234 'International Tables Vol C Tables 4.2.6.8 and 6.1.1.4'

loop_
_geom_angle_atom_site_label_1
_geom_angle_atom_site_label_2
_geom_angle_atom_site_label_3
_geom_angle
_geom_angle_site_symmetry_1
_geom_angle_site_symmetry_3
C6 C1 C2 121.64(18) . .
C6 C1 Cl1 119.62(15) . .
C2 C1 Cl1 118.74(14) . .
O1 C2 C1 118.02(18) . .
O1 C2 C3 123.49(18) . .
C1 C2 C3 118.49(17) . .
C4 C3 C2 119.94(18) . .
C4 C3 H3 120.0 . .
C2 C3 H3 120.0 . .
C3 C4 C5 121.48(19) . .
C3 C4 H4 119.3 . .
C5 C4 H4 119.3 . .
C4 C5 C6 119.59(18) . .
C4 C5 H5 120.2 . .
C6 C5 H5 120.2 . .
O2 C6 C1 118.35(17) . .
O2 C6 C5 122.82(17) . .
C1 C6 C5 118.83(17) . .
C12 C11 C11 112.2(2) . 2_675
C12 C11 H11A 109.2 . .
C11 C11 H11A 109.2 2_675 .
C12 C11 H11B 109.2 . .
C11 C11 H11B 109.2 2_675 .
H11A C11 H11B 107.9 . .
C13 C12 C16 117.01(18) . .
C13 C12 C11 120.20(19) . .
C16 C12 C11 122.8(2) . .
C14 C13 C12 119.21(19) . .
C14 C13 H13 120.4 . .
C12 C13 H13 120.4 . .
N2 C14 C13 124.39(19) . .
N2 C14 H14 117.8 . .
C13 C14 H14 117.8 . .
N2 C15 C16 123.4(2) . .
N2 C15 H15 118.3 . .
C16 C15 H15 118.3 . .
C15 C16 C12 119.6(2) . .
C15 C16 H16 120.2 . .
C12 C16 H16 120.2 . .
C18B C17 C18A 97.9(9) . .
C18B C17 C17 129.1(7) . 2_776
C18A C17 C17 132.5(6) . 2_776
C18B C17 S1A 112.2(7) . .
C18A C17 S1A 15.0(5) . .
C17 C17 S1A 118.6(3) 2_776 .
C18B C17 S1B 9.9(7) . .
C18A C17 S1B 106.7(6) . .
C17 C17 S1B 120.7(3) 2_776 .
S1A C17 S1B 120.7(2) . .
C20 C19 C18B 103.9(5) . .
C20 C19 S1B 121.3(3) . .
C18B C19 S1B 17.9(4) . .
C20 C19 H19 128.1 . .
C18B C19 H19 128.1 . .
S1B C19 H19 110.6 . .
C19 C20 C18A 103.5(5) . .
C19 C20 S1A 119.8(3) . .
C18A C20 S1A 17.2(4) . .
C19 C20 H20 128.3 . .
C18A C20 H20 128.3 . .
S1A C20 H20 111.7 . .
C14 N2 C15 116.32(17) . .
C2 O1 H1 109.5 . .
C6 O2 H2 109.5 . .
C18A S1A C20 50.2(18) . .
C18A S1A C17 41.2(16) . .
C20 S1A C17 88.73(18) . .
S1A C18A C17 124(2) . .
S1A C18A C20 113(2) . .
C17 C18A C20 118.8(8) . .
S1A C18A C18B 160(2) . .
C17 C18A C18B 39.7(6) . .
C20 C18A C18B 79.7(7) . .
C18B S1B C19 67(2) . .
C18B S1B C17 26(2) . .
C19 S1B C17 89.4(2) . .
S1B C18B C17 144(3) . .
S1B C18B C19 95(3) . .
C17 C18B C19 114.8(9) . .
S1B C18B C18A 162(3) . .
C17 C18B C18A 42.5(5) . .
C19 C18B C18A 73.0(7) . .
C8 C7 H7A 109.5 . .
C8 C7 H7B 109.5 . .
H7A C7 H7B 109.5 . .
C8 C7 H7C 109.5 . .
H7A C7 H7C 109.5 . .
H7B C7 H7C 109.5 . .
N1 C8 C9 120.05(18) . 2_656
N1 C8 C7 117.52(19) . .
C9 C8 C7 122.4(2) 2_656 .
N1 C9 C8 120.18(19) . 2_656
N1 C9 C10 118.0(2) . .
C8 C9 C10 121.8(2) 2_656 .
C9 C10 H10A 109.5 . .
C9 C10 H10B 109.5 . .
H10A C10 H10B 109.5 . .
C9 C10 H10C 109.5 . .
H10A C10 H10C 109.5 . .
H10B C10 H10C 109.5 . .
C8 N1 C9 119.78(17) . .

loop_
_geom_bond_atom_site_label_1
_geom_bond_atom_site_label_2
_geom_bond_distance
_geom_bond_site_symmetry_2
C1 C6 1.388(3) .
C1 C2 1.392(3) .
C1 Cl1 1.732(2) .
C2 O1 1.348(2) .
C2 C3 1.393(3) .
C3 C4 1.371(3) .
C3 H3 0.9300 .
C4 C5 1.384(3) .
C4 H4 0.9300 .
C5 C6 1.389(3) .
C5 H5 0.9300 .
C6 O2 1.354(2) .
C11 C12 1.506(3) .
C11 C11 1.520(4) 2_675
C11 H11A 0.9700 .
C11 H11B 0.9700 .
C12 C13 1.388(3) .
C12 C16 1.387(3) .
C13 C14 1.370(3) .
C13 H13 0.9300 .
C14 N2 1.334(3) .
C14 H14 0.9300 .
C15 N2 1.335(3) .
C15 C16 1.381(3) .
C15 H15 0.9300 .
C16 H16 0.9300 .
C17 C18B 1.305(15) .
C17 C18A 1.380(12) .
C17 C17 1.450(5) 2_776
C17 S1A 1.741(4) .
C17 S1B 1.742(5) .
C19 C20 1.329(5) .
C19 C18B 1.525(18) .
C19 S1B 1.651(6) .
C19 H19 0.9300 .
C20 C18A 1.408(15) .
C20 S1A 1.691(5) .
C20 H20 0.9300 .
O1 H1 0.8200 .
O2 H2 0.8200 .
S1A C18A 0.542(9) .
C18A C18B 2.025(14) .
S1B C18B 0.509(10) .
C7 C8 1.499(3) .
C7 H7A 0.9600 .
C7 H7B 0.9600 .
C7 H7C 0.9600 .
C8 N1 1.333(3) .
C8 C9 1.393(3) 2_656
C9 N1 1.336(3) .
C9 C8 1.393(3) 2_656
C9 C10 1.501(3) .
C10 H10A 0.9600 .
C10 H10B 0.9600 .
C10 H10C 0.9600 .

loop_
_geom_hbond_atom_site_label_D
_geom_hbond_atom_site_label_H
_geom_hbond_atom_site_label_A
_geom_hbond_distance_DH
_geom_hbond_distance_HA
_geom_hbond_distance_DA
_geom_hbond_angle_DHA
_geom_hbond_site_symmetry_A
O2 H2 N2 0.82 1.94 2.762(3) 174.4 1_455
C3 H3 S1B 0.93 3.02 3.721(5) 133.2 2_666
C3 H3 N1 0.93 2.75 3.406(3) 128.5 .
O1 H1 N1 0.82 1.96 2.781(3) 177.2 .
C10 H10B S1B 0.96 2.95 3.673(7) 133.0 2_766
C5 H5 Cl1 0.93 3.00 3.704(4) 134.0 1_455
O2 H2 N2 0.82 1.94 2.762(3) 174.4 1_455
C3 H3 S1B 0.93 3.02 3.721(5) 133.2 2_666
C3 H3 N1 0.93 2.75 3.406(3) 128.5 .
O1 H1 N1 0.82 1.96 2.781(3) 177.2 .
C10 H10B S1B 0.96 2.95 3.673(7) 133.0 2_766

loop_
_geom_torsion_atom_site_label_1
_geom_torsion_atom_site_label_2
_geom_torsion_atom_site_label_3
_geom_torsion_atom_site_label_4
_geom_torsion
_geom_torsion_site_symmetry_1
C6 C1 C2 O1 -177.49(18) .
Cl1 C1 C2 O1 2.9(3) .
C6 C1 C2 C3 2.2(3) .
Cl1 C1 C2 C3 -177.40(15) .
O1 C2 C3 C4 178.8(2) .
C1 C2 C3 C4 -1.0(3) .
C2 C3 C4 C5 -0.5(3) .
C3 C4 C5 C6 0.7(3) .
C2 C1 C6 O2 178.43(17) .
Cl1 C1 C6 O2 -1.9(2) .
C2 C1 C6 C5 -2.1(3) .
Cl1 C1 C6 C5 177.57(14) .
C4 C5 C6 O2 -179.93(19) .
C4 C5 C6 C1 0.6(3) .
C11 C11 C12 C13 -72.9(3) 2_675
C11 C11 C12 C16 106.4(3) 2_675
C16 C12 C13 C14 0.6(3) .
C11 C12 C13 C14 179.84(18) .
C12 C13 C14 N2 0.3(3) .
N2 C15 C16 C12 1.1(3) .
C13 C12 C16 C15 -1.2(3) .
C11 C12 C16 C15 179.55(19) .
C18B C19 C20 C18A -0.8(9) .
S1B C19 C20 C18A 3.8(7) .
C18B C19 C20 S1A -6.7(7) .
S1B C19 C20 S1A -2.1(5) .
C13 C14 N2 C15 -0.4(3) .
C16 C15 N2 C14 -0.3(3) .
C19 C20 S1A C18A 20(2) .
C19 C20 S1A C17 3.5(3) .
C18A C20 S1A C17 -16(2) .
C18B C17 S1A C18A -17(3) .
C17 C17 S1A C18A 160(3) 2_776
S1B C17 S1A C18A -23(3) .
C18B C17 S1A C20 1.8(8) .
C18A C17 S1A C20 19(3) .
C17 C17 S1A C20 179.1(3) 2_776
S1B C17 S1A C20 -4.1(3) .
C20 S1A C18A C17 -155(3) .
C17 S1A C18A C20 155(3) .
C20 S1A C18A C18B -124(8) .
C17 S1A C18A C18B 31(5) .
C18B C17 C18A S1A 164(3) .
C17 C17 C18A S1A -24(3) 2_776
S1B C17 C18A S1A 159(2) .
C18B C17 C18A C20 10.5(13) .
C17 C17 C18A C20 -177.4(5) 2_776
S1A C17 C18A C20 -153(4) .
S1B C17 C18A C20 5.9(12) .
C17 C17 C18A C18B 172.1(11) 2_776
S1A C17 C18A C18B -164(3) .
S1B C17 C18A C18B -4.6(9) .
C19 C20 C18A S1A -162(2) .
C19 C20 C18A C17 -6.2(11) .
S1A C20 C18A C17 156(3) .
C19 C20 C18A C18B 0.6(7) .
S1A C20 C18A C18B 163(2) .
C20 C19 S1B C18B -15(3) .
C20 C19 S1B C17 -0.7(4) .
C18B C19 S1B C17 14(3) .
C18A C17 S1B C18B 27(6) .
C17 C17 S1B C18B -150(5) 2_776
S1A C17 S1B C18B 33(6) .
C18B C17 S1B C19 -30(5) .
C18A C17 S1B C19 -2.8(7) .
C17 C17 S1B C19 -179.9(3) 2_776
S1A C17 S1B C19 3.3(3) .
C19 S1B C18B C17 147(6) .
C17 S1B C18B C19 -147(6) .
C19 S1B C18B C18A 47(9) .
C17 S1B C18B C18A -100(12) .
C18A C17 C18B S1B -154(5) .
C17 C17 C18B S1B 34(6) 2_776
S1A C17 C18B S1B -149(5) .
C18A C17 C18B C19 -10.4(13) .
C17 C17 C18B C19 177.1(5) 2_776
S1A C17 C18B C19 -5.9(13) .
S1B C17 C18B C19 143(6) .
C17 C17 C18B C18A -172.5(10) 2_776
S1A C17 C18B C18A 4.4(7) .
S1B C17 C18B C18A 154(5) .
C20 C19 C18B S1B 167(3) .
C20 C19 C18B C17 7.9(13) .
S1B C19 C18B C17 -159(4) .
C20 C19 C18B C18A 0.6(7) .
S1B C19 C18B C18A -167(3) .
C9 C8 N1 C9 -0.3(3) 2_656
C7 C8 N1 C9 178.80(18) .
C8 C9 N1 C8 0.3(3) 2_656
C10 C9 N1 C8 -178.7(2) .
